data_7224010
loop_
_publ_author_name
'Thu\'ery, Pierre'
'Harrowfield, Jack'

_publ_section_title
;
 Counter-ion control of structure in uranyl ion complexes with
 2,5-thiophenedicarboxylate
;
_journal_issue 9
_journal_name_full CrystEngComm
_journal_page_first 1550
_journal_paper_doi 10.1039/C5CE02294K
_journal_volume 18
_journal_year 2016
_chemical_formula_sum 'C128 H96 Fe2 N18 O44 S6 U5'
_chemical_formula_weight 4084.43
_space_group_crystal_system triclinic
_space_group_IT_number 2
_space_group_name_Hall '-P 1'
_space_group_name_H-M_alt 'P -1'
_symmetry_space_group_name_Hall '-P 1'
_symmetry_space_group_name_H-M 'P -1'
_atom_sites_solution_hydrogens geom
_audit_creation_method SHELXL-2014
_audit_update_record
;
2015-11-19 deposited with the CCDC.
2016-01-25 downloaded from the CCDC.
;
_cell_angle_alpha 68.574(3)
_cell_angle_beta 70.094(3)
_cell_angle_gamma 76.948(3)
_cell_formula_units_Z 1
_cell_length_a 13.7311(8)
_cell_length_b 15.5105(9)
_cell_length_c 17.8862(9)
_cell_measurement_reflns_used 156076
_cell_measurement_temperature 150(2)
_cell_measurement_theta_max 25.68
_cell_measurement_theta_min 3.03
_cell_volume 3311.7(3)
_computing_cell_refinement 'HKL2000 (Otwinowski & Minor, 1997)'
_computing_data_collection 'COLLECT (Nonius, 1998)'
_computing_data_reduction 'HKL2000 (Otwinowski & Minor, 1997)'
_computing_molecular_graphics 'SHELXTL (Sheldrick, 2008)'
_computing_publication_material 'SHELXTL (Sheldrick, 2008); PLATON (Spek, 2003)'
_computing_structure_refinement 'SHELXL (Sheldrick, 2015)'
_computing_structure_solution 'SHELXT (Sheldrick, 2015)'
_diffrn_ambient_temperature 150(2)
_diffrn_measured_fraction_theta_full 0.998
_diffrn_measured_fraction_theta_max 0.998
_diffrn_measurement_device_type 'Nonius Kappa-CCD area-detector diffractometer'
_diffrn_measurement_method '2 \f and 11 \w scans with 2\% steps (630 frames)'
_diffrn_radiation_monochromator graphite
_diffrn_radiation_source 'fine-focus sealed tube'
_diffrn_radiation_type MoK\a
_diffrn_radiation_wavelength 0.71073
_diffrn_reflns_av_R_equivalents 0.0493
_diffrn_reflns_av_unetI/netI 0.0581
_diffrn_reflns_laue_measured_fraction_full 0.998
_diffrn_reflns_laue_measured_fraction_max 0.998
_diffrn_reflns_limit_h_max 16
_diffrn_reflns_limit_h_min -16
_diffrn_reflns_limit_k_max 18
_diffrn_reflns_limit_k_min -18
_diffrn_reflns_limit_l_max 21
_diffrn_reflns_limit_l_min -21
_diffrn_reflns_number 156076
_diffrn_reflns_point_group_measured_fraction_full 0.998
_diffrn_reflns_point_group_measured_fraction_max 0.998
_diffrn_reflns_theta_full 25.242
_diffrn_reflns_theta_max 25.681
_diffrn_reflns_theta_min 3.031
_diffrn_standards_decay_% 0
_diffrn_standards_interval_time 0
_diffrn_standards_number 0
_exptl_absorpt_coefficient_mu 6.492
_exptl_absorpt_correction_T_max 0.595
_exptl_absorpt_correction_T_min 0.426
_exptl_absorpt_correction_type multi-scan
_exptl_absorpt_process_details 'SCALEPACK (Otwinowski & Minor, 1997)'
_exptl_crystal_colour 'dark red'
_exptl_crystal_density_diffrn 2.048
_exptl_crystal_description irregular
_exptl_crystal_F_000 1950
_exptl_crystal_size_max 0.13
_exptl_crystal_size_mid 0.11
_exptl_crystal_size_min 0.08
_refine_diff_density_max 1.489
_refine_diff_density_min -6.563
_refine_diff_density_rms 0.235
_refine_ls_extinction_method none
_refine_ls_goodness_of_fit_ref 1.027
_refine_ls_hydrogen_treatment constr
_refine_ls_matrix_type full
_refine_ls_number_parameters 918
_refine_ls_number_reflns 12556
_refine_ls_number_restraints 6
_refine_ls_restrained_S_all 1.027
_refine_ls_R_factor_all 0.0648
_refine_ls_R_factor_gt 0.0519
_refine_ls_shift/su_max 0.002
_refine_ls_shift/su_mean 0.000
_refine_ls_structure_factor_coef Fsqd
_refine_ls_weighting_details 'w=1/[\s^2^(Fo^2^)+(0.0655P)^2^+42.4307P] where P=(Fo^2^+2Fc^2^)/3'
_refine_ls_weighting_scheme calc
_refine_ls_wR_factor_gt 0.1371
_refine_ls_wR_factor_ref 0.1436
_reflns_Friedel_coverage 0.000
_reflns_number_gt 10361
_reflns_number_total 12556
_reflns_threshold_expression 'I > 2\s(I)'
_cod_data_source_file c5ce02294k1.cif
_cod_data_source_block 3
_cod_depositor_comments 'Adding full bibliography for 7224008--7224013.cif.'
_cod_database_code 7224010
_shelx_space_group_comment
;
The symmetry employed for this shelxl refinement is uniquely defined
by the following loop, which should always be used as a source of
symmetry information in preference to the above space-group names.
They are only intended as comments.
;
_shelxl_version_number 2014-3

loop_
_space_group_symop_operation_xyz
'x, y, z'
'-x, -y, -z'

loop_
_atom_site_label
_atom_site_type_symbol
_atom_site_fract_x
_atom_site_fract_y
_atom_site_fract_z
_atom_site_U_iso_or_equiv
_atom_site_adp_type
_atom_site_occupancy
_atom_site_site_symmetry_order
_atom_site_calc_flag
_atom_site_refinement_flags_posn
_atom_site_refinement_flags_adp
_atom_site_refinement_flags_occupancy
U1 U 0.36431(3) 0.24770(2) 1.06941(2) 0.02144(10) Uani 1 1 d . . .
U2 U 0.69678(3) 0.59197(2) 0.41716(2) 0.02227(10) Uani 1 1 d . . .
U3 U 0.0000 0.0000 0.5000 0.0548(2) Uani 1 2 d S . P
Fe1 Fe 0.13629(10) 0.74407(9) 0.10696(8) 0.0222(3) Uani 1 1 d . . .
S1 S 0.52006(18) 0.41902(15) 0.73944(13) 0.0250(5) Uani 1 1 d . . .
S2 S 0.03710(18) 0.42251(15) 1.25028(13) 0.0239(5) Uani 1 1 d . . .
S3 S 0.54201(19) 0.92395(15) 0.23686(14) 0.0259(5) Uani 1 1 d . . .
O1 O 0.4527(5) 0.3000(4) 1.0872(4) 0.0294(15) Uani 1 1 d . . .
O2 O 0.2784(5) 0.1940(5) 1.0501(4) 0.0292(15) Uani 1 1 d . . .
O3 O 0.7672(5) 0.6576(4) 0.4390(4) 0.0303(15) Uani 1 1 d . . .
O4 O 0.6271(5) 0.5266(5) 0.3953(4) 0.0314(15) Uani 1 1 d . . .
O5 O 0.1043(8) 0.0453(6) 0.4128(6) 0.072(3) Uani 1 1 d . . .
O6 O 0.4540(5) 0.2977(4) 0.9184(4) 0.0283(15) Uani 1 1 d . . .
O7 O 0.3308(5) 0.3999(4) 0.9648(4) 0.0284(15) Uani 1 1 d . . .
O8 O 0.6406(5) 0.4937(4) 0.5623(4) 0.0281(15) Uani 1 1 d . . .
O9 O 0.5488(5) 0.6308(4) 0.5325(4) 0.0307(15) Uani 1 1 d . . .
O10 O 0.2111(5) 0.3479(4) 1.1272(4) 0.0278(15) Uani 1 1 d . . .
O11 O 0.2572(6) 0.2179(5) 1.2166(4) 0.0353(17) Uani 1 1 d . . .
O12 O -0.1420(6) 0.5386(5) 1.3233(4) 0.0347(17) Uani 1 1 d . . .
O13 O -0.1732(5) 0.4510(4) 1.4551(4) 0.0301(15) Uani 1 1 d . . .
O14 O 0.5939(5) 0.7384(4) 0.3567(4) 0.0300(15) Uani 1 1 d . . .
O15 O 0.7326(5) 0.6929(5) 0.2671(4) 0.0322(16) Uani 1 1 d . . .
O16 O 0.4219(5) 1.0998(4) 0.1648(4) 0.0289(15) Uani 1 1 d . . .
O17 O 0.5101(5) 1.1253(4) 0.0329(4) 0.0262(14) Uani 1 1 d . . .
O18 O 0.0990(10) -0.0326(7) 0.6052(7) 0.081(3) Uani 1 1 d . . .
O19 O 0.0279(9) 0.1067(7) 0.5672(7) 0.074(3) Uani 1 1 d . . .
O20 O 0.1134(10) 0.0692(8) 0.6591(8) 0.082(3) Uani 1 1 d . . .
O21 O -0.1080(7) 0.1417(6) 0.4790(6) 0.058(2) Uani 1 1 d . . .
N1 N 0.0824(11) 0.0495(9) 0.6119(8) 0.066(3) Uani 1 1 d . . .
N2 N -0.2522(8) 0.2476(7) 0.4822(6) 0.047(2) Uani 1 1 d . . .
N3 N 0.0820(6) 0.6973(5) 0.2312(5) 0.0249(16) Uani 1 1 d . . .
N4 N 0.2321(6) 0.6260(5) 0.1253(5) 0.0241(16) Uani 1 1 d . . .
N5 N 0.0382(6) 0.6861(5) 0.0870(4) 0.0221(16) Uani 1 1 d . . .
N6 N 0.1993(6) 0.7722(5) -0.0145(5) 0.0245(16) Uani 1 1 d . . .
N7 N 0.0399(6) 0.8610(5) 0.1017(5) 0.0266(17) Uani 1 1 d . . .
N8 N 0.2261(6) 0.8147(5) 0.1242(5) 0.0245(16) Uani 1 1 d . . .
C1 C 0.4037(7) 0.3794(6) 0.9054(6) 0.025(2) Uani 1 1 d . . .
C2 C 0.4291(7) 0.4490(6) 0.8220(5) 0.0248(19) Uani 1 1 d . . .
C3 C 0.3935(8) 0.5420(7) 0.8000(6) 0.033(2) Uani 1 1 d . . .
H3 H 0.3448 0.5717 0.8381 0.040 Uiso 1 1 calc R U .
C4 C 0.4371(8) 0.5883(6) 0.7153(6) 0.031(2) Uani 1 1 d . . .
H4 H 0.4197 0.6528 0.6891 0.037 Uiso 1 1 calc R U .
C5 C 0.5074(7) 0.5312(6) 0.6740(6) 0.025(2) Uani 1 1 d . . .
C6 C 0.5675(7) 0.5536(6) 0.5848(6) 0.025(2) Uani 1 1 d . . .
C7 C 0.1992(8) 0.2936(7) 1.2019(6) 0.028(2) Uani 1 1 d . . .
C8 C 0.1167(7) 0.3190(6) 1.2707(6) 0.0244(19) Uani 1 1 d . . .
C9 C 0.0921(8) 0.2712(7) 1.3547(6) 0.031(2) Uani 1 1 d . . .
H9 H 0.1282 0.2127 1.3778 0.038 Uiso 1 1 calc R U .
C10 C 0.0094(8) 0.3163(6) 1.4031(6) 0.029(2) Uani 1 1 d . . .
H10 H -0.0166 0.2926 1.4624 0.035 Uiso 1 1 calc R U .
C11 C -0.0299(8) 0.3992(6) 1.3545(6) 0.026(2) Uani 1 1 d . . .
C12 C -0.1195(8) 0.4660(6) 1.3799(5) 0.027(2) Uani 1 1 d . . .
C13 C 0.6538(8) 0.7496(7) 0.2820(6) 0.028(2) Uani 1 1 d . . .
C14 C 0.6289(7) 0.8318(6) 0.2143(6) 0.0245(19) Uani 1 1 d . . .
C15 C 0.6666(7) 0.8461(6) 0.1286(6) 0.0246(19) Uani 1 1 d . . .
H15 H 0.7153 0.8029 0.1040 0.029 Uiso 1 1 calc R U .
C16 C 0.6239(7) 0.9330(6) 0.0823(6) 0.0249(19) Uani 1 1 d . . .
H16 H 0.6398 0.9540 0.0230 0.030 Uiso 1 1 calc R U .
C17 C 0.5575(7) 0.9834(6) 0.1316(5) 0.0221(18) Uani 1 1 d . . .
C18 C 0.4934(7) 1.0740(6) 0.1078(6) 0.0233(19) Uani 1 1 d . . .
C19 C -0.1865(10) 0.1831(8) 0.5183(8) 0.047(3) Uani 1 1 d . . .
C20 C -0.2168(12) 0.1717(11) 0.6086(8) 0.067(4) Uani 1 1 d . . .
H20A H -0.1568 0.1753 0.6256 0.080 Uiso 1 1 calc R U .
H20B H -0.2445 0.1113 0.6426 0.080 Uiso 1 1 calc R U .
C21 C -0.3018(13) 0.2538(10) 0.6181(9) 0.069(4) Uani 1 1 d . . .
H21A H -0.3599 0.2333 0.6693 0.083 Uiso 1 1 calc R U .
H21B H -0.2729 0.3045 0.6219 0.083 Uiso 1 1 calc R U .
C22 C -0.3394(10) 0.2868(9) 0.5408(8) 0.048(3) Uani 1 1 d . . .
H22A H -0.4051 0.2618 0.5523 0.058 Uiso 1 1 calc R U .
H22B H -0.3499 0.3557 0.5189 0.058 Uiso 1 1 calc R U .
C23 C -0.2455(13) 0.2716(11) 0.3940(8) 0.070(4) Uani 1 1 d . . .
H23A H -0.1759 0.2490 0.3640 0.105 Uiso 1 1 calc R U .
H23B H -0.2579 0.3395 0.3699 0.105 Uiso 1 1 calc R U .
H23C H -0.2981 0.2425 0.3888 0.105 Uiso 1 1 calc R U .
C24 C 0.0080(7) 0.7366(7) 0.2843(6) 0.027(2) Uani 1 1 d . . .
H24 H -0.0319 0.7930 0.2619 0.032 Uiso 1 1 calc R U .
C25 C -0.0130(8) 0.6980(7) 0.3720(6) 0.032(2) Uani 1 1 d . . .
H25 H -0.0646 0.7293 0.4075 0.038 Uiso 1 1 calc R U .
C26 C 0.0409(8) 0.6156(7) 0.4057(6) 0.033(2) Uani 1 1 d . . .
H26 H 0.0274 0.5891 0.4647 0.040 Uiso 1 1 calc R U .
C27 C 0.1169(8) 0.5698(7) 0.3522(6) 0.028(2) Uani 1 1 d . . .
C28 C 0.1364(7) 0.6153(6) 0.2653(6) 0.0245(19) Uani 1 1 d . . .
C29 C 0.2170(7) 0.5750(6) 0.2082(6) 0.0253(19) Uani 1 1 d . . .
C30 C 0.2739(8) 0.4915(7) 0.2376(6) 0.031(2) Uani 1 1 d . . .
C31 C 0.2498(9) 0.4437(7) 0.3261(6) 0.034(2) Uani 1 1 d . . .
H31 H 0.2851 0.3837 0.3463 0.041 Uiso 1 1 calc R U .
C32 C 0.1779(9) 0.4830(7) 0.3807(6) 0.034(2) Uani 1 1 d . . .
H32 H 0.1672 0.4528 0.4391 0.041 Uiso 1 1 calc R U .
C33 C 0.3519(8) 0.4559(7) 0.1771(7) 0.033(2) Uani 1 1 d . . .
H33 H 0.3930 0.3982 0.1940 0.039 Uiso 1 1 calc R U .
C34 C 0.3672(8) 0.5050(6) 0.0945(6) 0.030(2) Uani 1 1 d . . .
H34 H 0.4190 0.4813 0.0535 0.037 Uiso 1 1 calc R U .
C35 C 0.3074(8) 0.5900(7) 0.0695(6) 0.030(2) Uani 1 1 d . . .
H35 H 0.3200 0.6236 0.0115 0.036 Uiso 1 1 calc R U .
C36 C -0.0472(8) 0.6466(6) 0.1393(6) 0.027(2) Uani 1 1 d . . .
H36 H -0.0653 0.6420 0.1967 0.032 Uiso 1 1 calc R U .
C37 C -0.1113(8) 0.6119(7) 0.1131(6) 0.030(2) Uani 1 1 d . . .
H37 H -0.1725 0.5863 0.1524 0.036 Uiso 1 1 calc R U .
C38 C -0.0864(8) 0.6145(7) 0.0312(6) 0.031(2) Uani 1 1 d . . .
H38 H -0.1290 0.5904 0.0131 0.037 Uiso 1 1 calc R U .
C39 C 0.0055(8) 0.6545(7) -0.0259(6) 0.030(2) Uani 1 1 d . . .
C40 C 0.0632(8) 0.6908(6) 0.0038(6) 0.025(2) Uani 1 1 d . . .
C41 C 0.1519(7) 0.7348(6) -0.0496(6) 0.0249(19) Uani 1 1 d . . .
C42 C 0.1881(8) 0.7407(6) -0.1352(6) 0.028(2) Uani 1 1 d . . .
C43 C 0.1285(9) 0.7000(7) -0.1643(6) 0.036(2) Uani 1 1 d . . .
H43 H 0.1517 0.7005 -0.2209 0.043 Uiso 1 1 calc R U .
C44 C 0.0407(9) 0.6613(7) -0.1128(6) 0.035(2) Uani 1 1 d . . .
H44 H 0.0016 0.6382 -0.1347 0.043 Uiso 1 1 calc R U .
C45 C 0.2781(9) 0.7838(7) -0.1842(6) 0.036(2) Uani 1 1 d . . .
H45 H 0.3053 0.7886 -0.2419 0.043 Uiso 1 1 calc R U .
C46 C 0.3267(8) 0.8189(7) -0.1483(6) 0.036(2) Uani 1 1 d . . .
H46 H 0.3889 0.8470 -0.1807 0.044 Uiso 1 1 calc R U .
C47 C 0.2853(8) 0.8137(7) -0.0642(6) 0.029(2) Uani 1 1 d . . .
H47 H 0.3191 0.8405 -0.0411 0.035 Uiso 1 1 calc R U .
C48 C -0.0548(8) 0.8834(7) 0.0880(6) 0.030(2) Uani 1 1 d . . .
H48 H -0.0773 0.8445 0.0681 0.036 Uiso 1 1 calc R U .
C49 C -0.1203(8) 0.9618(7) 0.1023(7) 0.035(2) Uani 1 1 d . . .
H49 H -0.1863 0.9760 0.0917 0.042 Uiso 1 1 calc R U .
C50 C -0.0901(8) 1.0193(7) 0.1318(7) 0.036(2) Uani 1 1 d . . .
H50 H -0.1361 1.0715 0.1436 0.044 Uiso 1 1 calc R U .
C51 C 0.0089(8) 0.9999(7) 0.1439(6) 0.033(2) Uani 1 1 d . . .
C52 C 0.0711(8) 0.9212(6) 0.1269(6) 0.026(2) Uani 1 1 d . . .
C53 C 0.1712(7) 0.8954(6) 0.1401(5) 0.0232(19) Uani 1 1 d . . .
C54 C 0.2098(8) 0.9510(6) 0.1683(5) 0.026(2) Uani 1 1 d . . .
C55 C 0.1463(8) 1.0313(7) 0.1851(6) 0.033(2) Uani 1 1 d . . .
H55 H 0.1718 1.0690 0.2044 0.040 Uiso 1 1 calc R U .
C56 C 0.0483(9) 1.0553(7) 0.1740(7) 0.036(2) Uani 1 1 d . . .
H56 H 0.0063 1.1090 0.1863 0.043 Uiso 1 1 calc R U .
C57 C 0.3109(8) 0.9221(7) 0.1779(6) 0.029(2) Uani 1 1 d . . .
H57 H 0.3403 0.9571 0.1971 0.035 Uiso 1 1 calc R U .
C58 C 0.3670(7) 0.8435(7) 0.1596(6) 0.028(2) Uani 1 1 d . . .
H58 H 0.4361 0.8248 0.1641 0.034 Uiso 1 1 calc R U .
C59 C 0.3209(7) 0.7909(6) 0.1339(6) 0.026(2) Uani 1 1 d . . .
H59 H 0.3597 0.7356 0.1231 0.032 Uiso 1 1 calc R U .
O22 O 0.4275(9) 0.8356(8) 0.6283(7) 0.082(3) Uani 1 1 d . . .
N9 N 0.5952(13) 0.8685(14) 0.5782(9) 0.103(6) Uani 1 1 d . . .
C60 C 0.5054(12) 0.8555(11) 0.5704(11) 0.068(4) Uani 1 1 d . . .
C61 C 0.5198(14) 0.8737(11) 0.4780(9) 0.073(4) Uani 1 1 d . . .
H61A H 0.4675 0.9245 0.4579 0.087 Uiso 1 1 calc R U .
H61B H 0.5127 0.8169 0.4682 0.087 Uiso 1 1 calc R U .
C62 C 0.6334(13) 0.9024(14) 0.4321(12) 0.084(5) Uani 1 1 d . . .
H62A H 0.6736 0.8638 0.3956 0.100 Uiso 1 1 calc R U .
H62B H 0.6310 0.9688 0.3972 0.100 Uiso 1 1 calc R U .
C63 C 0.6831(16) 0.886(2) 0.5004(12) 0.118(8) Uani 1 1 d . . .
H63A H 0.7374 0.8318 0.5027 0.141 Uiso 1 1 calc R U .
H63B H 0.7150 0.9418 0.4914 0.141 Uiso 1 1 calc R U .
C64 C 0.611(2) 0.852(2) 0.6573(13) 0.138(9) Uani 1 1 d . U .
H64A H 0.6429 0.7878 0.6770 0.207 Uiso 1 1 calc R U .
H64B H 0.5435 0.8612 0.6979 0.207 Uiso 1 1 calc R U .
H64C H 0.6567 0.8955 0.6515 0.207 Uiso 1 1 calc R U .

loop_
_atom_site_aniso_label
_atom_site_aniso_U_11
_atom_site_aniso_U_22
_atom_site_aniso_U_33
_atom_site_aniso_U_23
_atom_site_aniso_U_13
_atom_site_aniso_U_12
U1 0.02210(19) 0.01975(17) 0.01807(17) -0.00460(13) -0.00364(13) 0.00044(13)
U2 0.02237(19) 0.02233(18) 0.01678(17) -0.00354(13) -0.00398(13) 0.00070(13)
U3 0.0539(4) 0.0407(4) 0.0574(4) -0.0157(3) -0.0023(3) -0.0027(3)
Fe1 0.0223(7) 0.0232(6) 0.0198(6) -0.0062(5) -0.0055(5) -0.0022(5)
S1 0.0262(12) 0.0225(11) 0.0195(10) -0.0041(9) -0.0032(9) 0.0009(9)
S2 0.0240(12) 0.0252(11) 0.0193(10) -0.0067(9) -0.0052(9) 0.0015(9)
S3 0.0276(13) 0.0258(11) 0.0205(11) -0.0062(9) -0.0070(9) 0.0027(9)
O1 0.025(4) 0.029(3) 0.032(4) -0.011(3) -0.005(3) -0.002(3)
O2 0.025(4) 0.033(4) 0.024(3) -0.008(3) 0.001(3) -0.006(3)
O3 0.031(4) 0.026(3) 0.030(4) -0.006(3) -0.007(3) -0.001(3)
O4 0.032(4) 0.037(4) 0.026(3) -0.008(3) -0.011(3) -0.004(3)
O5 0.062(6) 0.047(5) 0.073(7) -0.008(5) 0.008(5) -0.002(5)
O6 0.028(4) 0.025(3) 0.018(3) 0.001(3) -0.002(3) 0.003(3)
O7 0.030(4) 0.022(3) 0.017(3) 0.004(2) -0.002(3) 0.006(3)
O8 0.031(4) 0.026(3) 0.019(3) -0.003(3) -0.003(3) 0.000(3)
O9 0.029(4) 0.029(3) 0.021(3) -0.003(3) -0.001(3) 0.003(3)
O10 0.028(4) 0.027(3) 0.020(3) -0.007(3) -0.002(3) 0.003(3)
O11 0.038(4) 0.032(4) 0.020(3) -0.008(3) 0.001(3) 0.013(3)
O12 0.032(4) 0.032(4) 0.021(3) -0.001(3) 0.000(3) 0.010(3)
O13 0.031(4) 0.027(3) 0.023(3) -0.005(3) -0.005(3) 0.008(3)
O14 0.028(4) 0.030(3) 0.021(3) -0.005(3) -0.003(3) 0.006(3)
O15 0.031(4) 0.030(4) 0.021(3) 0.000(3) -0.003(3) 0.005(3)
O16 0.036(4) 0.019(3) 0.022(3) -0.001(3) -0.008(3) 0.005(3)
O17 0.027(4) 0.021(3) 0.022(3) -0.003(3) -0.004(3) 0.003(3)
O18 0.105(9) 0.053(6) 0.075(7) -0.026(5) -0.014(7) 0.001(6)
O19 0.081(8) 0.056(6) 0.093(8) -0.020(6) -0.043(7) 0.004(5)
O20 0.088(9) 0.078(7) 0.091(8) -0.037(7) -0.025(7) -0.016(6)
O21 0.052(6) 0.046(5) 0.063(6) -0.021(4) -0.001(5) 0.002(4)
N1 0.072(9) 0.066(8) 0.067(8) -0.031(7) -0.013(7) -0.013(7)
N2 0.053(6) 0.042(5) 0.049(6) -0.013(5) -0.021(5) -0.004(5)
N3 0.025(4) 0.026(4) 0.025(4) -0.010(3) -0.007(3) -0.002(3)
N4 0.019(4) 0.027(4) 0.027(4) -0.013(3) -0.002(3) -0.002(3)
N5 0.022(4) 0.025(4) 0.018(4) -0.008(3) -0.003(3) -0.002(3)
N6 0.021(4) 0.024(4) 0.024(4) -0.007(3) -0.002(3) 0.000(3)
N7 0.026(4) 0.028(4) 0.027(4) -0.007(3) -0.011(3) -0.004(3)
N8 0.022(4) 0.029(4) 0.020(4) -0.006(3) -0.004(3) -0.003(3)
C1 0.023(5) 0.030(5) 0.020(4) -0.007(4) -0.004(4) -0.001(4)
C2 0.026(5) 0.025(5) 0.020(4) -0.007(4) -0.005(4) 0.002(4)
C3 0.036(6) 0.028(5) 0.026(5) -0.007(4) -0.007(4) 0.008(4)
C4 0.037(6) 0.019(4) 0.022(5) 0.001(4) -0.004(4) 0.005(4)
C5 0.027(5) 0.023(4) 0.022(5) -0.001(4) -0.004(4) -0.009(4)
C6 0.026(5) 0.026(5) 0.024(5) -0.009(4) -0.005(4) -0.003(4)
C7 0.024(5) 0.032(5) 0.026(5) -0.009(4) -0.006(4) -0.002(4)
C8 0.025(5) 0.019(4) 0.024(5) -0.003(4) -0.009(4) 0.002(4)
C9 0.041(6) 0.024(5) 0.022(5) -0.005(4) -0.008(4) 0.005(4)
C10 0.034(6) 0.029(5) 0.016(4) -0.002(4) -0.005(4) 0.000(4)
C11 0.027(5) 0.028(5) 0.021(4) -0.009(4) -0.002(4) -0.001(4)
C12 0.031(5) 0.029(5) 0.019(4) -0.006(4) -0.009(4) 0.001(4)
C13 0.027(5) 0.028(5) 0.025(5) -0.009(4) -0.004(4) 0.002(4)
C14 0.023(5) 0.023(4) 0.024(5) -0.005(4) -0.008(4) 0.001(4)
C15 0.023(5) 0.023(4) 0.025(5) -0.007(4) -0.008(4) 0.002(4)
C16 0.023(5) 0.024(4) 0.024(5) -0.004(4) -0.007(4) -0.001(4)
C17 0.025(5) 0.020(4) 0.023(4) -0.002(3) -0.013(4) -0.004(4)
C18 0.020(5) 0.026(5) 0.023(5) -0.006(4) -0.004(4) -0.008(4)
C19 0.046(7) 0.040(6) 0.048(7) -0.015(5) -0.008(6) 0.001(5)
C20 0.066(10) 0.069(9) 0.044(7) -0.009(7) -0.012(7) 0.012(8)
C21 0.074(11) 0.065(9) 0.051(8) -0.023(7) -0.008(7) 0.019(8)
C22 0.046(7) 0.044(6) 0.055(7) -0.014(6) -0.013(6) -0.009(5)
C23 0.081(11) 0.080(10) 0.046(8) -0.013(7) -0.029(8) 0.003(9)
C24 0.024(5) 0.028(5) 0.030(5) -0.008(4) -0.008(4) -0.007(4)
C25 0.031(6) 0.035(5) 0.027(5) -0.012(4) -0.001(4) -0.009(4)
C26 0.033(6) 0.042(6) 0.023(5) -0.009(4) -0.004(4) -0.011(5)
C27 0.029(5) 0.031(5) 0.025(5) -0.007(4) -0.008(4) -0.007(4)
C28 0.020(5) 0.025(4) 0.029(5) -0.007(4) -0.009(4) -0.005(4)
C29 0.026(5) 0.024(4) 0.023(5) -0.007(4) -0.005(4) -0.003(4)
C30 0.030(6) 0.028(5) 0.037(6) -0.008(4) -0.014(4) -0.005(4)
C31 0.039(6) 0.027(5) 0.034(5) -0.001(4) -0.017(5) -0.003(4)
C32 0.045(6) 0.032(5) 0.024(5) 0.000(4) -0.014(5) -0.007(5)
C33 0.038(6) 0.021(5) 0.041(6) -0.011(4) -0.013(5) -0.001(4)
C34 0.027(5) 0.025(5) 0.039(6) -0.014(4) -0.005(4) -0.003(4)
C35 0.033(6) 0.030(5) 0.030(5) -0.014(4) -0.003(4) -0.009(4)
C36 0.027(5) 0.027(5) 0.025(5) -0.009(4) -0.007(4) 0.000(4)
C37 0.024(5) 0.031(5) 0.034(5) -0.007(4) -0.011(4) -0.004(4)
C38 0.029(5) 0.029(5) 0.040(6) -0.013(4) -0.012(5) -0.006(4)
C39 0.029(5) 0.034(5) 0.034(5) -0.017(4) -0.010(4) -0.003(4)
C40 0.032(5) 0.021(4) 0.021(4) -0.007(4) -0.004(4) -0.003(4)
C41 0.022(5) 0.028(5) 0.022(4) -0.009(4) -0.006(4) 0.002(4)
C42 0.034(6) 0.026(5) 0.020(4) -0.007(4) -0.006(4) 0.003(4)
C43 0.040(6) 0.041(6) 0.027(5) -0.017(5) -0.008(5) 0.002(5)
C44 0.038(6) 0.044(6) 0.031(5) -0.017(5) -0.012(5) -0.004(5)
C45 0.043(6) 0.035(5) 0.024(5) -0.011(4) -0.001(5) 0.000(5)
C46 0.031(6) 0.039(6) 0.028(5) -0.008(4) 0.002(4) -0.003(5)
C47 0.025(5) 0.029(5) 0.030(5) -0.007(4) -0.008(4) -0.001(4)
C48 0.029(5) 0.026(5) 0.037(5) -0.010(4) -0.013(4) -0.003(4)
C49 0.029(6) 0.031(5) 0.041(6) -0.006(4) -0.014(5) -0.002(4)
C50 0.026(5) 0.031(5) 0.044(6) -0.007(5) -0.010(5) 0.005(4)
C51 0.034(6) 0.024(5) 0.035(5) -0.006(4) -0.007(5) -0.004(4)
C52 0.027(5) 0.019(4) 0.027(5) -0.001(4) -0.009(4) -0.002(4)
C53 0.021(5) 0.023(4) 0.020(4) -0.003(3) -0.003(4) -0.002(4)
C54 0.028(5) 0.027(5) 0.019(4) -0.003(4) -0.004(4) -0.009(4)
C55 0.040(6) 0.025(5) 0.036(5) -0.010(4) -0.008(5) -0.009(4)
C56 0.036(6) 0.027(5) 0.047(6) -0.016(5) -0.012(5) -0.002(4)
C57 0.023(5) 0.037(5) 0.032(5) -0.011(4) -0.008(4) -0.012(4)
C58 0.018(5) 0.037(5) 0.030(5) -0.009(4) -0.009(4) -0.004(4)
C59 0.025(5) 0.029(5) 0.025(5) -0.009(4) -0.005(4) -0.003(4)
O22 0.069(7) 0.089(8) 0.063(7) -0.011(6) 0.012(6) -0.029(6)
N9 0.075(11) 0.171(17) 0.067(9) -0.062(11) -0.008(8) 0.001(11)
C60 0.050(9) 0.072(10) 0.078(11) -0.024(8) -0.016(8) -0.002(7)
C61 0.087(12) 0.071(10) 0.055(9) -0.016(8) -0.012(8) -0.019(9)
C62 0.064(11) 0.104(13) 0.091(13) -0.054(11) -0.001(9) -0.017(10)
C63 0.077(14) 0.21(3) 0.073(13) -0.065(15) 0.009(11) -0.037(15)
C64 0.130(16) 0.205(19) 0.084(12) -0.043(12) -0.055(12) 0.006(14)

loop_
_atom_type_symbol
_atom_type_description
_atom_type_scat_dispersion_real
_atom_type_scat_dispersion_imag
_atom_type_scat_source
C C 0.0033 0.0016 'International Tables Vol C Tables 4.2.6.8 and 6.1.1.4'
H H 0.0000 0.0000 'International Tables Vol C Tables 4.2.6.8 and 6.1.1.4'
N N 0.0061 0.0033 'International Tables Vol C Tables 4.2.6.8 and 6.1.1.4'
O O 0.0106 0.0060 'International Tables Vol C Tables 4.2.6.8 and 6.1.1.4'
S S 0.1246 0.1234 'International Tables Vol C Tables 4.2.6.8 and 6.1.1.4'
Fe Fe 0.3463 0.8444 'International Tables Vol C Tables 4.2.6.8 and 6.1.1.4'
U U -9.6767 9.6646 'International Tables Vol C Tables 4.2.6.8 and 6.1.1.4'

loop_
_geom_angle_atom_site_label_1
_geom_angle_atom_site_label_2
_geom_angle_atom_site_label_3
_geom_angle
_geom_angle_site_symmetry_1
_geom_angle_site_symmetry_3
O1 U1 O2 178.6(3) . .
O1 U1 O16 87.5(3) . 1_546
O2 U1 O16 92.0(3) . 1_546
O1 U1 O6 89.9(3) . .
O2 U1 O6 89.2(3) . .
O16 U1 O6 121.7(2) 1_546 .
O1 U1 O11 90.8(3) . .
O2 U1 O11 90.2(3) . .
O16 U1 O11 66.4(2) 1_546 .
O6 U1 O11 171.9(2) . .
O1 U1 O10 93.1(3) . .
O2 U1 O10 88.3(3) . .
O16 U1 O10 118.9(2) 1_546 .
O6 U1 O10 119.4(2) . .
O11 U1 O10 52.5(2) . .
O1 U1 O7 87.1(3) . .
O2 U1 O7 93.2(3) . .
O16 U1 O7 172.5(2) 1_546 .
O6 U1 O7 53.0(2) . .
O11 U1 O7 119.0(2) . .
O10 U1 O7 66.7(2) . .
O1 U1 O17 89.2(3) . 1_546
O2 U1 O17 89.5(3) . 1_546
O16 U1 O17 52.1(2) 1_546 1_546
O6 U1 O17 69.7(2) . 1_546
O11 U1 O17 118.4(2) . 1_546
O10 U1 O17 170.6(2) . 1_546
O7 U1 O17 122.5(2) . 1_546
O4 U2 O3 179.9(3) . .
O4 U2 O8 86.1(3) . .
O3 U2 O8 93.9(3) . .
O4 U2 O12 89.5(3) . 1_654
O3 U2 O12 90.4(3) . 1_654
O8 U2 O12 118.7(2) . 1_654
O4 U2 O14 91.0(3) . .
O3 U2 O14 89.0(3) . .
O8 U2 O14 123.2(2) . .
O12 U2 O14 118.1(2) 1_654 .
O4 U2 O9 95.1(3) . .
O3 U2 O9 85.0(3) . .
O8 U2 O9 52.8(2) . .
O12 U2 O9 169.8(2) 1_654 .
O14 U2 O9 71.1(2) . .
O4 U2 O15 88.4(3) . .
O3 U2 O15 91.5(3) . .
O8 U2 O15 173.0(2) . .
O12 U2 O15 65.7(2) 1_654 .
O14 U2 O15 52.4(2) . .
O9 U2 O15 123.5(2) . .
O4 U2 O13 91.2(3) . 1_654
O3 U2 O13 88.7(3) . 1_654
O8 U2 O13 66.8(2) . 1_654
O12 U2 O13 52.1(2) 1_654 1_654
O14 U2 O13 169.9(2) . 1_654
O9 U2 O13 118.5(2) . 1_654
O15 U2 O13 117.9(2) . 1_654
O5 U3 O5 180.0 . 2_556
O5 U3 O21 86.4(4) . 2_556
O5 U3 O21 93.6(4) 2_556 2_556
O5 U3 O21 93.6(4) . .
O5 U3 O21 86.4(4) 2_556 .
O21 U3 O21 180.0 2_556 .
O5 U3 O18 94.2(5) . .
O5 U3 O18 85.8(5) 2_556 .
O21 U3 O18 64.6(3) 2_556 .
O21 U3 O18 115.4(3) . .
O5 U3 O18 85.8(5) . 2_556
O5 U3 O18 94.2(5) 2_556 2_556
O21 U3 O18 115.4(3) 2_556 2_556
O21 U3 O18 64.6(3) . 2_556
O18 U3 O18 180.0 . 2_556
O5 U3 O19 92.3(5) . 2_556
O5 U3 O19 87.7(5) 2_556 2_556
O21 U3 O19 66.7(3) 2_556 2_556
O21 U3 O19 113.3(3) . 2_556
O18 U3 O19 130.3(3) . 2_556
O18 U3 O19 49.7(3) 2_556 2_556
O5 U3 O19 87.7(5) . .
O5 U3 O19 92.3(5) 2_556 .
O21 U3 O19 113.3(3) 2_556 .
O21 U3 O19 66.7(3) . .
O18 U3 O19 49.7(3) . .
O18 U3 O19 130.3(3) 2_556 .
O19 U3 O19 180.0 2_556 .
N6 Fe1 N5 83.2(3) . .
N6 Fe1 N7 96.3(3) . .
N5 Fe1 N7 91.4(3) . .
N6 Fe1 N8 96.3(3) . .
N5 Fe1 N8 174.2(3) . .
N7 Fe1 N8 82.8(3) . .
N6 Fe1 N4 89.6(3) . .
N5 Fe1 N4 91.9(3) . .
N7 Fe1 N4 173.5(3) . .
N8 Fe1 N4 93.9(3) . .
N6 Fe1 N3 171.9(3) . .
N5 Fe1 N3 94.8(3) . .
N7 Fe1 N3 91.6(3) . .
N8 Fe1 N3 86.4(3) . .
N4 Fe1 N3 82.6(3) . .
C2 S1 C5 91.2(4) . .
C11 S2 C8 91.2(4) . .
C14 S3 C17 91.4(4) . .
C1 O6 U1 93.9(5) . .
C1 O7 U1 93.2(5) . .
C6 O8 U2 94.7(5) . .
C6 O9 U2 91.9(5) . .
C7 O10 U1 93.4(5) . .
C7 O11 U1 94.1(6) . .
C12 O12 U2 94.9(5) . 1_456
C12 O13 U2 92.0(5) . 1_456
C13 O14 U2 93.7(5) . .
C13 O15 U2 93.1(5) . .
C18 O16 U1 95.1(5) . 1_564
C18 O17 U1 92.5(5) . 1_564
N1 O18 U3 98.0(9) . .
N1 O19 U3 98.8(8) . .
C19 O21 U3 140.3(8) . .
O20 N1 O19 123.2(13) . .
O20 N1 O18 123.3(15) . .
O19 N1 O18 113.5(13) . .
O20 N1 U3 178.2(11) . .
C19 N2 C23 123.1(11) . .
C19 N2 C22 114.1(10) . .
C23 N2 C22 122.5(11) . .
C24 N3 C28 117.2(8) . .
C24 N3 Fe1 130.3(6) . .
C28 N3 Fe1 112.3(6) . .
C35 N4 C29 116.8(8) . .
C35 N4 Fe1 130.2(7) . .
C29 N4 Fe1 113.0(6) . .
C36 N5 C40 117.2(8) . .
C36 N5 Fe1 130.5(6) . .
C40 N5 Fe1 112.2(6) . .
C47 N6 C41 117.4(8) . .
C47 N6 Fe1 129.8(7) . .
C41 N6 Fe1 112.5(6) . .
C48 N7 C52 117.2(8) . .
C48 N7 Fe1 129.9(6) . .
C52 N7 Fe1 112.3(6) . .
C59 N8 C53 117.3(8) . .
C59 N8 Fe1 130.7(6) . .
C53 N8 Fe1 111.2(6) . .
O7 C1 O6 119.7(8) . .
O7 C1 C2 120.0(8) . .
O6 C1 C2 120.3(8) . .
C3 C2 C1 127.7(8) . .
C3 C2 S1 111.9(7) . .
C1 C2 S1 120.2(7) . .
C2 C3 C4 112.3(9) . .
C2 C3 H3 123.9 . .
C4 C3 H3 123.9 . .
C5 C4 C3 113.0(8) . .
C5 C4 H4 123.5 . .
C3 C4 H4 123.5 . .
C4 C5 C6 129.0(8) . .
C4 C5 S1 111.6(7) . .
C6 C5 S1 119.4(7) . .
O9 C6 O8 120.6(8) . .
O9 C6 C5 121.1(8) . .
O8 C6 C5 118.2(8) . .
O11 C7 O10 119.9(8) . .
O11 C7 C8 120.2(8) . .
O10 C7 C8 119.9(8) . .
C9 C8 C7 128.9(8) . .
C9 C8 S2 111.1(7) . .
C7 C8 S2 120.0(7) . .
C8 C9 C10 113.9(8) . .
C8 C9 H9 123.1 . .
C10 C9 H9 123.1 . .
C11 C10 C9 111.6(8) . .
C11 C10 H10 124.2 . .
C9 C10 H10 124.2 . .
C10 C11 C12 129.2(8) . .
C10 C11 S2 112.2(7) . .
C12 C11 S2 118.5(7) . .
O13 C12 O12 120.7(9) . .
O13 C12 C11 121.2(8) . .
O12 C12 C11 118.1(8) . .
O15 C13 O14 120.8(9) . .
O15 C13 C14 120.7(8) . .
O14 C13 C14 118.5(8) . .
C15 C14 C13 127.6(8) . .
C15 C14 S3 111.8(7) . .
C13 C14 S3 120.6(7) . .
C14 C15 C16 111.8(8) . .
C14 C15 H15 124.1 . .
C16 C15 H15 124.1 . .
C17 C16 C15 113.1(8) . .
C17 C16 H16 123.5 . .
C15 C16 H16 123.5 . .
C16 C17 C18 129.4(8) . .
C16 C17 S3 111.9(7) . .
C18 C17 S3 118.4(7) . .
O17 C18 O16 120.3(8) . .
O17 C18 C17 121.0(8) . .
O16 C18 C17 118.7(8) . .
O21 C19 N2 123.4(12) . .
O21 C19 C20 126.3(12) . .
N2 C19 C20 110.2(11) . .
C19 C20 C21 103.7(11) . .
C19 C20 H20A 111.0 . .
C21 C20 H20A 111.0 . .
C19 C20 H20B 111.0 . .
C21 C20 H20B 111.0 . .
H20A C20 H20B 109.0 . .
C22 C21 C20 106.0(11) . .
C22 C21 H21A 110.5 . .
C20 C21 H21A 110.5 . .
C22 C21 H21B 110.5 . .
C20 C21 H21B 110.5 . .
H21A C21 H21B 108.7 . .
N2 C22 C21 101.9(10) . .
N2 C22 H22A 111.4 . .
C21 C22 H22A 111.4 . .
N2 C22 H22B 111.4 . .
C21 C22 H22B 111.4 . .
H22A C22 H22B 109.3 . .
N2 C23 H23A 109.5 . .
N2 C23 H23B 109.5 . .
H23A C23 H23B 109.5 . .
N2 C23 H23C 109.5 . .
H23A C23 H23C 109.5 . .
H23B C23 H23C 109.5 . .
N3 C24 C25 122.8(9) . .
N3 C24 H24 118.6 . .
C25 C24 H24 118.6 . .
C26 C25 C24 119.7(9) . .
C26 C25 H25 120.2 . .
C24 C25 H25 120.2 . .
C25 C26 C27 119.5(9) . .
C25 C26 H26 120.2 . .
C27 C26 H26 120.2 . .
C28 C27 C26 117.1(9) . .
C28 C27 C32 118.6(9) . .
C26 C27 C32 124.2(9) . .
N3 C28 C27 123.6(9) . .
N3 C28 C29 116.9(8) . .
C27 C28 C29 119.6(8) . .
N4 C29 C30 124.5(9) . .
N4 C29 C28 115.1(8) . .
C30 C29 C28 120.4(9) . .
C29 C30 C33 117.0(9) . .
C29 C30 C31 119.4(9) . .
C33 C30 C31 123.5(9) . .
C32 C31 C30 120.7(9) . .
C32 C31 H31 119.6 . .
C30 C31 H31 119.6 . .
C31 C32 C27 121.1(9) . .
C31 C32 H32 119.5 . .
C27 C32 H32 119.5 . .
C34 C33 C30 119.3(9) . .
C34 C33 H33 120.3 . .
C30 C33 H33 120.3 . .
C33 C34 C35 120.4(9) . .
C33 C34 H34 119.8 . .
C35 C34 H34 119.8 . .
N4 C35 C34 122.0(9) . .
N4 C35 H35 119.0 . .
C34 C35 H35 119.0 . .
N5 C36 C37 122.9(9) . .
N5 C36 H36 118.6 . .
C37 C36 H36 118.6 . .
C38 C37 C36 120.6(9) . .
C38 C37 H37 119.7 . .
C36 C37 H37 119.7 . .
C37 C38 C39 117.9(9) . .
C37 C38 H38 121.1 . .
C39 C38 H38 121.1 . .
C40 C39 C38 118.4(9) . .
C40 C39 C44 117.9(9) . .
C38 C39 C44 123.6(9) . .
N5 C40 C39 123.0(9) . .
N5 C40 C41 115.5(8) . .
C39 C40 C41 121.5(8) . .
N6 C41 C40 116.3(8) . .
N6 C41 C42 122.6(9) . .
C40 C41 C42 121.0(9) . .
C45 C42 C41 117.9(9) . .
C45 C42 C43 125.5(9) . .
C41 C42 C43 116.6(9) . .
C44 C43 C42 121.6(9) . .
C44 C43 H43 119.2 . .
C42 C43 H43 119.2 . .
C43 C44 C39 121.3(10) . .
C43 C44 H44 119.4 . .
C39 C44 H44 119.4 . .
C46 C45 C42 119.2(9) . .
C46 C45 H45 120.4 . .
C42 C45 H45 120.4 . .
C45 C46 C47 120.2(10) . .
C45 C46 H46 119.9 . .
C47 C46 H46 119.9 . .
N6 C47 C46 122.6(10) . .
N6 C47 H47 118.7 . .
C46 C47 H47 118.7 . .
N7 C48 C49 121.7(9) . .
N7 C48 H48 119.1 . .
C49 C48 H48 119.1 . .
C50 C49 C48 120.5(10) . .
C50 C49 H49 119.8 . .
C48 C49 H49 119.8 . .
C49 C50 C51 119.3(10) . .
C49 C50 H50 120.4 . .
C51 C50 H50 120.4 . .
C52 C51 C50 117.1(9) . .
C52 C51 C56 119.0(10) . .
C50 C51 C56 123.9(10) . .
N7 C52 C51 124.1(9) . .
N7 C52 C53 115.4(8) . .
C51 C52 C53 120.4(9) . .
N8 C53 C54 123.4(9) . .
N8 C53 C52 116.5(8) . .
C54 C53 C52 120.1(8) . .
C53 C54 C57 116.8(9) . .
C53 C54 C55 119.2(9) . .
C57 C54 C55 124.0(9) . .
C56 C55 C54 120.7(9) . .
C56 C55 H55 119.6 . .
C54 C55 H55 119.6 . .
C55 C56 C51 120.5(9) . .
C55 C56 H56 119.7 . .
C51 C56 H56 119.7 . .
C58 C57 C54 119.9(9) . .
C58 C57 H57 120.0 . .
C54 C57 H57 120.0 . .
C57 C58 C59 119.2(9) . .
C57 C58 H58 120.4 . .
C59 C58 H58 120.4 . .
N8 C59 C58 123.3(9) . .
N8 C59 H59 118.4 . .
C58 C59 H59 118.4 . .
C60 N9 C64 122.8(18) . .
C60 N9 C63 115.6(15) . .
C64 N9 C63 120.9(19) . .
O22 C60 N9 124.3(17) . .
O22 C60 C61 127.7(16) . .
N9 C60 C61 108.0(14) . .
C60 C61 C62 105.1(14) . .
C60 C61 H61A 110.7 . .
C62 C61 H61A 110.7 . .
C60 C61 H61B 110.7 . .
C62 C61 H61B 110.7 . .
H61A C61 H61B 108.8 . .
C63 C62 C61 106.1(15) . .
C63 C62 H62A 110.5 . .
C61 C62 H62A 110.5 . .
C63 C62 H62B 110.5 . .
C61 C62 H62B 110.5 . .
H62A C62 H62B 108.7 . .
N9 C63 C62 104.0(16) . .
N9 C63 H63A 111.0 . .
C62 C63 H63A 111.0 . .
N9 C63 H63B 111.0 . .
C62 C63 H63B 111.0 . .
H63A C63 H63B 109.0 . .
N9 C64 H64A 109.5 . .
N9 C64 H64B 109.5 . .
H64A C64 H64B 109.5 . .
N9 C64 H64C 109.5 . .
H64A C64 H64C 109.5 . .
H64B C64 H64C 109.5 . .

loop_
_geom_bond_atom_site_label_1
_geom_bond_atom_site_label_2
_geom_bond_distance
_geom_bond_site_symmetry_2
U1 O1 1.769(7) .
U1 O2 1.770(7) .
U1 O16 2.458(6) 1_546
U1 O6 2.459(6) .
U1 O11 2.467(6) .
U1 O10 2.475(6) .
U1 O7 2.481(6) .
U1 O17 2.518(6) 1_546
U2 O4 1.754(7) .
U2 O3 1.766(7) .
U2 O8 2.436(6) .
U2 O12 2.462(6) 1_654
U2 O14 2.474(6) .
U2 O9 2.500(6) .
U2 O15 2.505(6) .
U2 O13 2.531(6) 1_654
U3 O5 1.763(9) .
U3 O5 1.763(9) 2_556
U3 O21 2.340(9) 2_556
U3 O21 2.340(9) .
U3 O18 2.526(13) .
U3 O18 2.526(13) 2_556
U3 O19 2.527(11) 2_556
U3 O19 2.528(11) .
Fe1 N6 1.963(7) .
Fe1 N5 1.965(8) .
Fe1 N7 1.981(8) .
Fe1 N8 1.982(8) .
Fe1 N4 1.990(8) .
Fe1 N3 1.990(8) .
S1 C2 1.715(9) .
S1 C5 1.715(9) .
S2 C11 1.716(9) .
S2 C8 1.720(9) .
S3 C14 1.719(9) .
S3 C17 1.728(9) .
O6 C1 1.278(11) .
O7 C1 1.269(11) .
O8 C6 1.267(11) .
O9 C6 1.258(11) .
O10 C7 1.270(11) .
O11 C7 1.256(11) .
O12 C12 1.269(11) .
O12 U2 2.462(6) 1_456
O13 C12 1.257(11) .
O13 U2 2.531(6) 1_456
O14 C13 1.280(11) .
O15 C13 1.248(11) .
O16 C18 1.266(11) .
O16 U1 2.458(6) 1_564
O17 C18 1.255(11) .
O17 U1 2.518(6) 1_564
O18 N1 1.284(15) .
O19 N1 1.255(16) .
O20 N1 1.216(15) .
O21 C19 1.253(14) .
N2 C19 1.322(15) .
N2 C23 1.458(16) .
N2 C22 1.477(16) .
N3 C24 1.339(12) .
N3 C28 1.364(12) .
N4 C35 1.349(12) .
N4 C29 1.370(12) .
N5 C36 1.335(12) .
N5 C40 1.387(11) .
N6 C47 1.346(12) .
N6 C41 1.368(12) .
N7 C48 1.350(13) .
N7 C52 1.371(12) .
N8 C59 1.323(12) .
N8 C53 1.380(11) .
C1 C2 1.466(12) .
C2 C3 1.369(13) .
C3 C4 1.397(13) .
C3 H3 0.9500 .
C4 C5 1.367(13) .
C4 H4 0.9500 .
C5 C6 1.475(12) .
C7 C8 1.468(13) .
C8 C9 1.368(13) .
C9 C10 1.394(13) .
C9 H9 0.9500 .
C10 C11 1.375(13) .
C10 H10 0.9500 .
C11 C12 1.476(13) .
C13 C14 1.473(13) .
C14 C15 1.388(13) .
C15 C16 1.416(12) .
C15 H15 0.9500 .
C16 C17 1.361(13) .
C16 H16 0.9500 .
C17 C18 1.480(12) .
C19 C20 1.475(18) .
C20 C21 1.537(18) .
C20 H20A 0.9900 .
C20 H20B 0.9900 .
C21 C22 1.513(19) .
C21 H21A 0.9900 .
C21 H21B 0.9900 .
C22 H22A 0.9900 .
C22 H22B 0.9900 .
C23 H23A 0.9800 .
C23 H23B 0.9800 .
C23 H23C 0.9800 .
C24 C25 1.409(13) .
C24 H24 0.9500 .
C25 C26 1.364(15) .
C25 H25 0.9500 .
C26 C27 1.410(14) .
C26 H26 0.9500 .
C27 C28 1.409(13) .
C27 C32 1.433(14) .
C28 C29 1.429(13) .
C29 C30 1.374(13) .
C30 C33 1.415(14) .
C30 C31 1.437(14) .
C31 C32 1.344(15) .
C31 H31 0.9500 .
C32 H32 0.9500 .
C33 C34 1.358(14) .
C33 H33 0.9500 .
C34 C35 1.394(14) .
C34 H34 0.9500 .
C35 H35 0.9500 .
C36 C37 1.401(13) .
C36 H36 0.9500 .
C37 C38 1.375(14) .
C37 H37 0.9500 .
C38 C39 1.426(14) .
C38 H38 0.9500 .
C39 C40 1.389(13) .
C39 C44 1.433(14) .
C40 C41 1.402(13) .
C41 C42 1.413(12) .
C42 C45 1.397(15) .
C42 C43 1.450(15) .
C43 C44 1.352(15) .
C43 H43 0.9500 .
C44 H44 0.9500 .
C45 C46 1.367(15) .
C45 H45 0.9500 .
C46 C47 1.392(14) .
C46 H46 0.9500 .
C47 H47 0.9500 .
C48 C49 1.389(14) .
C48 H48 0.9500 .
C49 C50 1.380(15) .
C49 H49 0.9500 .
C50 C51 1.399(15) .
C50 H50 0.9500 .
C51 C52 1.392(13) .
C51 C56 1.438(14) .
C52 C53 1.418(13) .
C53 C54 1.408(13) .
C54 C57 1.409(14) .
C54 C55 1.417(13) .
C55 C56 1.375(15) .
C55 H55 0.9500 .
C56 H56 0.9500 .
C57 C58 1.373(14) .
C57 H57 0.9500 .
C58 C59 1.408(13) .
C58 H58 0.9500 .
C59 H59 0.9500 .
O22 C60 1.214(18) .
N9 C60 1.35(2) .
N9 C64 1.42(2) .
N9 C63 1.48(2) .
C60 C61 1.52(2) .
C61 C62 1.58(2) .
C61 H61A 0.9900 .
C61 H61B 0.9900 .
C62 C63 1.51(3) .
C62 H62A 0.9900 .
C62 H62B 0.9900 .
C63 H63A 0.9900 .
C63 H63B 0.9900 .
C64 H64A 0.9800 .
C64 H64B 0.9800 .
C64 H64C 0.9800 .
